data_7231765
loop_
_publ_author_name
'Luo, Li'
'Liu, Shou-Qing'
'Xu, Xiao-Wen'
'Xu, Jing'
'Zhao, Jiang-Lin'

_publ_section_title
;
 Four new MOFs based on an imidazole-containing ligand and
 multicarboxylates: syntheses, structures and sorption properties
;
_journal_issue 47
_journal_name_full CrystEngComm
_journal_page_first 7719
_journal_paper_doi 10.1039/C8CE01448E
_journal_volume 20
_journal_year 2018
_chemical_formula_moiety 'C26 H17 Co N4 O5, 4(H2O)'
_chemical_formula_sum 'C26 H25 Co N4 O9'
_chemical_formula_weight 596.43
_space_group_crystal_system orthorhombic
_space_group_IT_number 60
_space_group_name_Hall '-P 2n 2ab'
_space_group_name_H-M_alt 'P b c n'
_symmetry_space_group_name_Hall '-P 2n 2ab'
_symmetry_space_group_name_H-M 'P b c n'
_atom_sites_solution_hydrogens geom
_audit_creation_method SHELXL-2018/3
_audit_update_record
;
2018-08-26 deposited with the CCDC.
2018-11-06 downloaded from the CCDC.
;
_cell_angle_alpha 90
_cell_angle_beta 90
_cell_angle_gamma 90
_cell_formula_units_Z 8
_cell_length_a 13.7262(13)
_cell_length_b 20.841(2)
_cell_length_c 18.9308(18)
_cell_measurement_reflns_used 6886
_cell_measurement_temperature 293(2)
_cell_measurement_theta_max 25.89
_cell_measurement_theta_min 2.23
_cell_volume 5415.5(9)
_computing_structure_refinement 'SHELXL-2018/3 (Sheldrick, 2018)'
_diffrn_ambient_temperature 293(2)
_diffrn_measured_fraction_theta_full 0.998
_diffrn_measured_fraction_theta_max 0.998
_diffrn_measurement_device_type 'CCD area detector'
_diffrn_measurement_method 'phi and omega scans'
_diffrn_radiation_type MoK\a
_diffrn_radiation_wavelength 0.71073
_diffrn_reflns_av_R_equivalents 0.0659
_diffrn_reflns_av_unetI/netI 0.0477
_diffrn_reflns_Laue_measured_fraction_full 0.998
_diffrn_reflns_Laue_measured_fraction_max 0.998
_diffrn_reflns_limit_h_max 15
_diffrn_reflns_limit_h_min -16
_diffrn_reflns_limit_k_max 24
_diffrn_reflns_limit_k_min -24
_diffrn_reflns_limit_l_max 22
_diffrn_reflns_limit_l_min -21
_diffrn_reflns_number 28205
_diffrn_reflns_point_group_measured_fraction_full 0.998
_diffrn_reflns_point_group_measured_fraction_max 0.998
_diffrn_reflns_theta_full 25.099
_diffrn_reflns_theta_max 25.099
_diffrn_reflns_theta_min 1.776
_exptl_absorpt_coefficient_mu 0.694
_exptl_absorpt_correction_T_max 0.8737
_exptl_absorpt_correction_T_min 0.8189
_exptl_absorpt_correction_type multi-scan
_exptl_absorpt_process_details sadabs
_exptl_crystal_colour violet
_exptl_crystal_density_diffrn 1.463
_exptl_crystal_description prism
_exptl_crystal_F_000 2464
_exptl_crystal_size_max 0.210
_exptl_crystal_size_mid 0.180
_exptl_crystal_size_min 0.160
_refine_diff_density_max 0.607
_refine_diff_density_min -0.741
_refine_diff_density_rms 0.081
_refine_ls_extinction_method none
_refine_ls_goodness_of_fit_ref 1.046
_refine_ls_hydrogen_treatment constr
_refine_ls_matrix_type full
_refine_ls_number_parameters 319
_refine_ls_number_reflns 4819
_refine_ls_number_restraints 0
_refine_ls_restrained_S_all 1.046
_refine_ls_R_factor_all 0.0843
_refine_ls_R_factor_gt 0.0704
_refine_ls_shift/su_max 0.000
_refine_ls_shift/su_mean 0.000
_refine_ls_structure_factor_coef Fsqd
_refine_ls_weighting_details 'w=1/[\s^2^(Fo^2^)+(0.1116P)^2^+13.6062P] where P=(Fo^2^+2Fc^2^)/3'
_refine_ls_weighting_scheme calc
_refine_ls_wR_factor_gt 0.2159
_refine_ls_wR_factor_ref 0.2253
_reflns_Friedel_coverage 0.000
_reflns_number_gt 3725
_reflns_number_total 4819
_reflns_threshold_expression 'I > 2\s(I)'
_cod_data_source_file c8ce01448e2.cif
_cod_data_source_block luoli_sq
_cod_depositor_comments 'Adding full bibliography for 7231764--7231767.cif.'
_cod_original_cell_volume 5415.4(9)
_cod_database_code 7231765
_shelx_shelxl_version_number 2018/3
_shelx_space_group_comment
;
The symmetry employed for this shelxl refinement is uniquely defined
by the following loop, which should always be used as a source of
symmetry information in preference to the above space-group names.
They are only intended as comments.
;
_shelx_estimated_absorpt_t_min 0.868
_shelx_estimated_absorpt_t_max 0.897

loop_
_space_group_symop_operation_xyz
'x, y, z'
'-x+1/2, -y+1/2, z+1/2'
'x+1/2, -y+1/2, -z'
'-x, y, -z+1/2'
'-x, -y, -z'
'x-1/2, y-1/2, -z-1/2'
'-x-1/2, y-1/2, z'
'x, -y, z-1/2'

loop_
_atom_site_label
_atom_site_type_symbol
_atom_site_fract_x
_atom_site_fract_y
_atom_site_fract_z
_atom_site_U_iso_or_equiv
_atom_site_adp_type
_atom_site_occupancy
_atom_site_site_symmetry_order
_atom_site_calc_flag
_atom_site_refinement_flags_posn
_atom_site_refinement_flags_adp
Co1 Co 0.75316(5) 0.25114(3) 0.04227(3) 0.035 Uani 1 1 d . .
C1 C 0.5272(4) 0.0035(2) -0.2158(3) 0.0448(12) Uani 1 1 d . .
C2 C 0.5757(4) -0.0531(2) -0.1937(3) 0.0462(12) Uani 1 1 d . .
H2 H 0.573425 -0.089904 -0.221400 0.055 Uiso 1 1 calc R U
C3 C 0.6264(3) -0.0531(2) -0.1306(2) 0.0381(10) Uani 1 1 d . .
C4 C 0.6320(4) 0.0014(2) -0.0886(3) 0.0402(11) Uani 1 1 d . .
H4 H 0.666227 0.001080 -0.046248 0.048 Uiso 1 1 calc R U
C5 C 0.5853(3) 0.0561(2) -0.1117(2) 0.0365(10) Uani 1 1 d . .
C6 C 0.5334(4) 0.0578(2) -0.1752(3) 0.0414(11) Uani 1 1 d . .
H6 H 0.503371 0.095478 -0.189873 0.050 Uiso 1 1 calc R U
C7 C 0.7212(4) 0.3283(3) 0.1438(3) 0.0490(13) Uani 1 1 d . .
C8 C 0.6935(4) 0.3644(2) 0.2098(3) 0.0435(11) Uani 1 1 d . .
C9 C 0.7220(5) 0.4271(3) 0.2195(3) 0.0606(15) Uani 1 1 d . .
H9 H 0.757050 0.448144 0.184447 0.073 Uiso 1 1 calc R U
C10 C 0.6985(5) 0.4586(3) 0.2813(3) 0.0664(17) Uani 1 1 d . .
H10 H 0.715367 0.501473 0.287045 0.080 Uiso 1 1 calc R U
C11 C 0.6500(4) 0.4266(3) 0.3344(3) 0.0518(14) Uani 1 1 d . .
C12 C 0.6252(6) 0.3650(3) 0.3272(3) 0.0754(19) Uani 1 1 d . .
H12 H 0.595052 0.343330 0.364148 0.091 Uiso 1 1 calc R U
C13 C 0.6448(5) 0.3335(3) 0.2639(3) 0.0721(19) Uani 1 1 d . .
H13 H 0.624917 0.291168 0.257941 0.086 Uiso 1 1 calc R U
C14 C 0.5735(4) 0.5087(3) 0.4036(3) 0.0508(13) Uani 1 1 d . .
C15 C 0.5855(4) 0.5487(3) 0.4609(3) 0.0530(13) Uani 1 1 d . .
H15 H 0.635102 0.541196 0.493351 0.064 Uiso 1 1 calc R U
C16 C 0.5230(4) 0.5998(3) 0.4696(3) 0.0548(14) Uani 1 1 d . .
H16 H 0.531361 0.627055 0.508059 0.066 Uiso 1 1 calc R U
C17 C 0.4490(4) 0.6114(3) 0.4229(3) 0.0565(14) Uani 1 1 d . .
C18 C 0.4368(5) 0.5704(4) 0.3666(4) 0.080(2) Uani 1 1 d . .
H18 H 0.385565 0.576749 0.335247 0.096 Uiso 1 1 calc R U
C19 C 0.5005(5) 0.5196(3) 0.3564(3) 0.0689(18) Uani 1 1 d . .
H19 H 0.493412 0.492999 0.317352 0.083 Uiso 1 1 calc R U
C20 C 0.3777(5) 0.6664(3) 0.4347(4) 0.0711(19) Uani 1 1 d . .
C23 C 0.6726(3) 0.1345(2) -0.0363(2) 0.0351(10) Uani 1 1 d . .
H23 H 0.731806 0.112924 -0.034747 0.042 Uiso 1 1 calc R U
C21 C 0.5609(4) 0.2044(2) -0.0201(3) 0.0472(12) Uani 1 1 d . .
H21 H 0.528824 0.240941 -0.004250 0.057 Uiso 1 1 calc R U
C22 C 0.5212(3) 0.1592(2) -0.0610(3) 0.0446(11) Uani 1 1 d . .
H22 H 0.458135 0.158493 -0.078885 0.054 Uiso 1 1 calc R U
C26 C 0.6883(4) -0.1315(2) -0.0432(2) 0.0401(11) Uani 1 1 d . .
H26 H 0.667710 -0.109612 -0.003144 0.048 Uiso 1 1 calc R U
C24 C 0.7545(5) -0.2015(3) -0.1115(3) 0.0602(16) Uani 1 1 d . .
H24 H 0.788643 -0.237624 -0.126387 0.072 Uiso 1 1 calc R U
C25 C 0.7182(5) -0.1557(3) -0.1544(3) 0.0670(18) Uani 1 1 d . .
H25 H 0.720939 -0.154615 -0.203474 0.080 Uiso 1 1 calc R U
N2 N 0.5929(3) 0.11361(16) -0.0713(2) 0.0349(8) Uani 1 1 d . .
N1 N 0.6554(3) 0.18919(16) -0.00475(19) 0.0349(8) Uani 1 1 d . .
N3 N 0.6757(3) -0.11043(18) -0.1099(2) 0.0419(9) Uani 1 1 d . .
N4 N 0.7332(3) -0.18666(18) -0.04213(19) 0.0375(9) Uani 1 1 d . .
O1 O 0.3816(3) 0.69669(19) 0.4909(3) 0.0846(16) Uani 1 1 d . .
O3 O 0.7987(3) 0.3396(3) 0.1144(2) 0.0740(13) Uani 1 1 d . .
O4 O 0.6640(3) 0.28582(17) 0.11979(19) 0.0568(10) Uani 1 1 d . .
O5 O 0.6357(3) 0.4564(2) 0.4005(2) 0.0672(12) Uani 1 1 d . .
O2 O 0.3158(5) 0.6767(3) 0.3888(3) 0.115(2) Uani 1 1 d . .

loop_
_atom_site_aniso_label
_atom_site_aniso_U_11
_atom_site_aniso_U_22
_atom_site_aniso_U_33
_atom_site_aniso_U_23
_atom_site_aniso_U_13
_atom_site_aniso_U_12
Co1 0.040 0.027 0.038 -0.001 0.002 -0.001
C1 0.055(3) 0.033(2) 0.047(3) 0.004(2) -0.017(2) -0.001(2)
C2 0.064(3) 0.026(2) 0.049(3) -0.002(2) -0.014(2) -0.001(2)
C3 0.045(3) 0.024(2) 0.046(3) 0.0063(19) -0.007(2) 0.0020(19)
C4 0.045(3) 0.034(2) 0.042(3) 0.0024(19) -0.010(2) -0.002(2)
C5 0.039(2) 0.028(2) 0.043(2) -0.0005(19) -0.004(2) -0.0010(19)
C6 0.049(3) 0.028(2) 0.047(3) 0.003(2) -0.014(2) 0.001(2)
C7 0.047(3) 0.062(4) 0.038(3) 0.000(2) 0.000(2) 0.009(3)
C8 0.041(3) 0.041(3) 0.048(3) -0.007(2) 0.004(2) 0.006(2)
C9 0.081(4) 0.054(4) 0.047(3) 0.002(3) -0.002(3) -0.011(3)
C10 0.098(5) 0.040(3) 0.062(4) -0.011(3) -0.017(4) -0.008(3)
C11 0.056(3) 0.054(3) 0.046(3) -0.017(3) -0.004(2) 0.025(3)
C12 0.098(5) 0.073(4) 0.055(4) -0.017(3) 0.028(3) -0.004(4)
C13 0.101(5) 0.056(4) 0.060(4) -0.015(3) 0.031(4) -0.016(3)
C14 0.053(3) 0.047(3) 0.052(3) -0.013(2) 0.002(3) 0.017(2)
C15 0.047(3) 0.052(3) 0.060(3) -0.017(3) 0.002(2) 0.007(3)
C16 0.047(3) 0.043(3) 0.074(4) -0.015(3) 0.014(3) -0.008(2)
C17 0.058(3) 0.039(3) 0.073(4) 0.002(3) 0.024(3) 0.013(2)
C18 0.073(4) 0.096(5) 0.072(4) 0.000(4) 0.000(3) 0.043(4)
C19 0.070(4) 0.074(4) 0.063(4) -0.026(3) -0.015(3) 0.036(3)
C20 0.059(4) 0.060(4) 0.095(5) 0.022(4) 0.035(4) 0.021(3)
C23 0.034(2) 0.030(2) 0.041(2) -0.0021(19) -0.0049(19) 0.0009(19)
C21 0.040(3) 0.032(2) 0.069(3) -0.008(2) -0.002(2) 0.010(2)
C22 0.029(2) 0.037(3) 0.068(3) -0.001(2) -0.003(2) 0.003(2)
C26 0.047(3) 0.032(2) 0.042(3) 0.0020(19) -0.003(2) -0.002(2)
C24 0.102(5) 0.031(3) 0.048(3) -0.003(2) -0.001(3) 0.015(3)
C25 0.117(5) 0.043(3) 0.042(3) 0.000(3) -0.005(3) 0.031(3)
N2 0.0361(19) 0.0245(18) 0.044(2) 0.0004(16) -0.0053(17) 0.0030(15)
N1 0.0359(19) 0.0238(18) 0.045(2) -0.0002(16) -0.0005(17) 0.0001(15)
N3 0.056(2) 0.028(2) 0.042(2) 0.0018(16) -0.0097(18) 0.0060(18)
N4 0.053(2) 0.0211(19) 0.038(2) 0.0013(15) -0.0042(17) 0.0017(17)
O1 0.047(2) 0.042(2) 0.166(5) -0.039(3) 0.027(3) -0.0009(18)
O3 0.047(2) 0.121(4) 0.054(2) -0.017(2) 0.0112(19) -0.003(2)
O4 0.076(3) 0.040(2) 0.054(2) -0.0125(17) 0.012(2) 0.0002(19)
O5 0.081(3) 0.070(3) 0.051(2) -0.022(2) -0.014(2) 0.037(2)
O2 0.136(5) 0.123(5) 0.085(4) 0.030(3) 0.037(4) 0.087(4)

loop_
_atom_type_symbol
_atom_type_description
_atom_type_scat_dispersion_real
_atom_type_scat_dispersion_imag
_atom_type_scat_source
C C 0.0033 0.0016 'International Tables Vol C Tables 4.2.6.8 and 6.1.1.4'
H H 0.0000 0.0000 'International Tables Vol C Tables 4.2.6.8 and 6.1.1.4'
N N 0.0061 0.0033 'International Tables Vol C Tables 4.2.6.8 and 6.1.1.4'
O O 0.0106 0.0060 'International Tables Vol C Tables 4.2.6.8 and 6.1.1.4'
Co Co 0.3494 0.9721 'International Tables Vol C Tables 4.2.6.8 and 6.1.1.4'

loop_
_geom_angle_atom_site_label_1
_geom_angle_atom_site_label_2
_geom_angle_atom_site_label_3
_geom_angle
_geom_angle_site_symmetry_1
_geom_angle_site_symmetry_3
O4 Co1 N1 98.14(16) . .
O4 Co1 N4 112.82(16) . 7_765
N1 Co1 N4 96.77(15) . 7_765
O4 Co1 O1 150.7(2) . 6_656
N1 Co1 O1 94.36(16) . 6_656
N4 Co1 O1 91.76(18) 7_765 6_656
O4 Co1 O2 93.3(2) . 6_656
N1 Co1 O2 93.9(2) . 6_656
N4 Co1 O2 149.9(2) 7_765 6_656
O1 Co1 O2 59.3(2) 6_656 6_656
O4 Co1 O3 58.05(15) . .
N1 Co1 O3 154.64(14) . .
N4 Co1 O3 86.20(16) 7_765 .
O1 Co1 O3 110.77(16) 6_656 .
O2 Co1 O3 95.9(2) 6_656 .
O4 Co1 C20 122.3(2) . 6_656
N1 Co1 C20 94.50(18) . 6_656
N4 Co1 C20 121.1(2) 7_765 6_656
O1 Co1 C20 29.7(2) 6_656 6_656
O2 Co1 C20 29.6(2) 6_656 6_656
O3 Co1 C20 105.53(18) . 6_656
C6 C1 C2 119.5(4) . .
C6 C1 C1 121.1(3) . 4_654
C2 C1 C1 119.4(3) . 4_654
C3 C2 C1 119.5(4) . .
C3 C2 H2 120.3 . .
C1 C2 H2 120.3 . .
C2 C3 C4 121.5(4) . .
C2 C3 N3 118.4(4) . .
C4 C3 N3 120.1(4) . .
C5 C4 C3 118.0(4) . .
C5 C4 H4 121.0 . .
C3 C4 H4 121.0 . .
C4 C5 C6 122.0(4) . .
C4 C5 N2 119.4(4) . .
C6 C5 N2 118.6(4) . .
C1 C6 C5 119.6(4) . .
C1 C6 H6 120.2 . .
C5 C6 H6 120.2 . .
O3 C7 O4 120.6(5) . .
O3 C7 C8 120.0(5) . .
O4 C7 C8 119.4(5) . .
C9 C8 C13 118.8(5) . .
C9 C8 C7 120.9(5) . .
C13 C8 C7 120.2(5) . .
C8 C9 C10 119.9(6) . .
C8 C9 H9 120.0 . .
C10 C9 H9 120.0 . .
C11 C10 C9 120.1(5) . .
C11 C10 H10 119.9 . .
C9 C10 H10 119.9 . .
C12 C11 C10 120.8(5) . .
C12 C11 O5 118.6(6) . .
C10 C11 O5 120.2(5) . .
C11 C12 C13 119.5(6) . .
C11 C12 H12 120.2 . .
C13 C12 H12 120.2 . .
C8 C13 C12 120.7(6) . .
C8 C13 H13 119.6 . .
C12 C13 H13 119.6 . .
C19 C14 O5 123.8(5) . .
C19 C14 C15 120.2(5) . .
O5 C14 C15 115.9(5) . .
C16 C15 C14 119.2(5) . .
C16 C15 H15 120.4 . .
C14 C15 H15 120.4 . .
C17 C16 C15 121.4(5) . .
C17 C16 H16 119.3 . .
C15 C16 H16 119.3 . .
C16 C17 C18 118.8(5) . .
C16 C17 C20 121.0(6) . .
C18 C17 C20 120.1(6) . .
C17 C18 C19 120.3(6) . .
C17 C18 H18 119.8 . .
C19 C18 H18 119.8 . .
C14 C19 C18 120.1(6) . .
C14 C19 H19 120.0 . .
C18 C19 H19 120.0 . .
O1 C20 O2 123.2(6) . .
O1 C20 C17 118.7(7) . .
O2 C20 C17 118.0(7) . .
O1 C20 Co1 61.3(3) . 6_566
O2 C20 Co1 61.9(4) . 6_566
C17 C20 Co1 176.1(4) . 6_566
N1 C23 N2 111.0(4) . .
N1 C23 H23 124.5 . .
N2 C23 H23 124.5 . .
C22 C21 N1 110.3(4) . .
C22 C21 H21 124.8 . .
N1 C21 H21 124.8 . .
C21 C22 N2 106.0(4) . .
C21 C22 H22 127.0 . .
N2 C22 H22 127.0 . .
N4 C26 N3 111.3(4) . .
N4 C26 H26 124.3 . .
N3 C26 H26 124.3 . .
C25 C24 N4 109.6(5) . .
C25 C24 H24 125.2 . .
N4 C24 H24 125.2 . .
C24 C25 N3 105.7(5) . .
C24 C25 H25 127.2 . .
N3 C25 H25 127.2 . .
C23 N2 C22 106.6(4) . .
C23 N2 C5 126.5(4) . .
C22 N2 C5 127.0(4) . .
C23 N1 C21 106.0(4) . .
C23 N1 Co1 128.6(3) . .
C21 N1 Co1 124.3(3) . .
C26 N3 C25 106.9(4) . .
C26 N3 C3 126.3(4) . .
C25 N3 C3 126.8(4) . .
C26 N4 C24 106.4(4) . .
C26 N4 Co1 127.4(3) . 7_755
C24 N4 Co1 125.1(3) . 7_755
C20 O1 Co1 89.0(4) . 6_566
C7 O3 Co1 83.3(4) . .
C7 O4 Co1 97.7(3) . .
C14 O5 C11 118.1(4) . .
C20 O2 Co1 88.5(5) . 6_566

loop_
_geom_bond_atom_site_label_1
_geom_bond_atom_site_label_2
_geom_bond_distance
_geom_bond_site_symmetry_2
Co1 O4 2.043(4) .
Co1 N1 2.064(4) .
Co1 N4 2.066(4) 7_765
Co1 O1 2.189(5) 6_656
Co1 O2 2.203(5) 6_656
Co1 O3 2.378(5) .
Co1 C20 2.496(6) 6_656
C1 C6 1.370(7) .
C1 C2 1.417(7) .
C1 C1 1.494(10) 4_654
C2 C3 1.382(7) .
C2 H2 0.9300 .
C3 C4 1.389(7) .
C3 N3 1.428(6) .
C4 C5 1.378(6) .
C4 H4 0.9300 .
C5 C6 1.398(6) .
C5 N2 1.425(6) .
C6 H6 0.9300 .
C7 O3 1.225(7) .
C7 O4 1.268(7) .
C7 C8 1.506(7) .
C8 C9 1.375(8) .
C8 C13 1.383(8) .
C9 C10 1.380(8) .
C9 H9 0.9300 .
C10 C11 1.378(9) .
C10 H10 0.9300 .
C11 C12 1.335(9) .
C11 O5 1.409(6) .
C12 C13 1.393(8) .
C12 H12 0.9300 .
C13 H13 0.9300 .
C14 C19 1.361(8) .
C14 O5 1.385(6) .
C14 C15 1.378(7) .
C15 C16 1.378(8) .
C15 H15 0.9300 .
C16 C17 1.368(8) .
C16 H16 0.9300 .
C17 C18 1.377(9) .
C17 C20 1.524(8) .
C18 C19 1.386(8) .
C18 H18 0.9300 .
C19 H19 0.9300 .
C20 O1 1.238(9) .
C20 O2 1.233(9) .
C23 N1 1.307(6) .
C23 N2 1.351(6) .
C23 H23 0.9300 .
C21 C22 1.336(7) .
C21 N1 1.365(6) .
C21 H21 0.9300 .
C22 N2 1.381(6) .
C22 H22 0.9300 .
C26 N4 1.304(6) .
C26 N3 1.348(6) .
C26 H26 0.9300 .
C24 C25 1.349(8) .
C24 N4 1.381(7) .
C24 H24 0.9300 .
C25 N3 1.394(7) .
C25 H25 0.9300 .
